data_7039678
loop_
_publ_author_name
'Schwedtmann, Kai'
'Schoemaker, Robin'
'Hennersdorf, Felix'
'Bauz\'a, Antonio'
'Frontera, Antonio'
'Weiss, Robert'
'Weigand, Jan J.'

_publ_section_title
;
 Cationic 5-phosphonio-substituted N-heterocyclic carbenes.
;
_journal_issue 28
_journal_name_full 'Dalton transactions (Cambridge, England : 2003)'
_journal_page_first 11384
_journal_page_last 11396
_journal_paper_doi 10.1039/c6dt01871h
_journal_volume 45
_journal_year 2016
_chemical_formula_moiety 'C48 H59 Cl2 N2 P Rh, C F3 O3 S, C4 H10 O'
_chemical_formula_sum 'C53 H69 Cl2 F3 N2 O4 P Rh S'
_chemical_formula_weight 1091.94
_space_group_crystal_system triclinic
_space_group_IT_number 2
_space_group_name_Hall '-P 1'
_space_group_name_H-M_alt 'P -1'
_symmetry_space_group_name_Hall '-P 1'
_symmetry_space_group_name_H-M 'P -1'
_atom_sites_solution_hydrogens geom
_audit_creation_method
;
Olex2 1.2
(compiled 2015.09.30 svn.r3233 for OlexSys, GUI svn.r5103)
;
_audit_update_record
;
2016-06-02 deposited with the CCDC.
2016-06-03 downloaded from the CCDC.
;
_cell_angle_alpha 71.9557(17)
_cell_angle_beta 88.5118(16)
_cell_angle_gamma 78.384(2)
_cell_formula_units_Z 2
_cell_length_a 10.8203(3)
_cell_length_b 14.3026(4)
_cell_length_c 18.3756(2)
_cell_measurement_reflns_used 14661
_cell_measurement_temperature 100.1(2)
_cell_measurement_theta_max 76.3330
_cell_measurement_theta_min 3.3170
_cell_volume 2646.51(11)
_computing_cell_refinement 'CrysAlisPro 1.171.38.41 (Rigaku OD, 2015)'
_computing_data_collection 'CrysAlisPro 1.171.38.41 (Rigaku OD, 2015)'
_computing_data_reduction 'CrysAlisPro 1.171.38.41 (Rigaku OD, 2015)'
_computing_molecular_graphics 'Olex2 (Dolomanov et al., 2009)'
_computing_publication_material 'Olex2 (Dolomanov et al., 2009)'
_computing_structure_refinement 'ShelXL (Sheldrick, 2015)'
_computing_structure_solution 'ShelXT (Sheldrick, 2015)'
_diffrn_ambient_environment N~2~
_diffrn_ambient_temperature 100.1(2)
_diffrn_detector 'CCD plate'
_diffrn_detector_area_resol_mean 10.5700
_diffrn_detector_type AtlasS2
_diffrn_measured_fraction_theta_full 0.990
_diffrn_measured_fraction_theta_max 0.971
_diffrn_measurement_details
;
List of Runs (angles in degrees, time in seconds):

  1  \w    -57.00  17.00   0.50    2.00    --  -38.50  38.00 -90.00  148
  2  \w     85.00 112.00   0.50    2.00    --   42.75  57.00   0.00   54
  3  \w    104.00 147.00   0.50    6.00    --  111.00  30.00  30.00   86
  4  \w    120.00 169.00   0.50    6.00    --  111.00  15.00 -60.00   98
  5  \w    105.00 171.00   0.50    6.00    --  111.00  45.00-150.00  132
  6  \w    103.00 178.00   0.50    6.00    --  111.00  77.00 -60.00  150
  7  \w     95.00 126.00   0.50    6.00    --  111.00 125.00-120.00   62
  8  \w     88.00 123.00   0.50    6.00    --  111.00  45.00   0.00   70
  9  \w     86.00 178.00   0.50    6.00    --  111.00  77.00  60.00  184
 10  \w    113.00 178.00   0.50    6.00    --  111.00  77.00 150.00  130
 11  \w    105.00 134.00   0.50    6.00    --  111.00 -61.00 -30.00   58
 12  \w     87.00 121.00   0.50    6.00    --  111.00-125.00-120.00   68
 13  \w     88.00 115.00   0.50    6.00    --  111.00 -77.00-180.00   54
 14  \w     71.00 118.00   0.50    6.00    --  111.00-125.00-150.00   94
 15  \w     77.00 121.00   0.50    6.00    --  111.00-125.00 -90.00   88
 16  \w     67.00 121.00   0.50    6.00    --  111.00-125.00 -30.00  108
 17  \w     62.00 120.00   0.50    6.00    --  111.00-125.00  60.00  116
 18  \w     75.00 134.00   0.50    6.00    --  111.00 -45.00  30.00  118
 19  \w     70.00 116.00   0.50    6.00    --  111.00  15.00 -60.00   92
 20  \w     52.00  79.00   0.50    6.00    --  111.00 -77.00-180.00   54
 21  \w     40.00  66.00   0.50    6.00    --  111.00-125.00-120.00   52
 22  \w     32.00 103.00   0.50    6.00    --  111.00 -95.00 -30.00  142
 23  \w     54.00  81.00   0.50    6.00    --  111.00 -95.00   0.00   54
 24  \w     36.00  96.00   0.50    6.00    --  111.00 -95.00  60.00  120
 25  \w     42.00 121.00   0.50    6.00    --  111.00-125.00 150.00  158
 26  \w     41.00 130.00   0.50    6.00    --  111.00 -45.00 150.00  178
 27  \w     34.00  73.00   0.50    2.00    --   42.75 -99.00 150.00   78
 28  \w     31.00  81.00   0.50    6.00    --  111.00 -95.00 150.00  100
 29  \w    -62.00  32.00   0.50    2.00    --  -38.50  57.00 120.00  188
 30  \w    -85.00  -3.00   0.50    2.00    --  -38.50 125.00-120.00  164
 31  \w   -108.00 -13.00   0.50    2.00    --  -38.50 -57.00 -30.00  190
;
_diffrn_measurement_device 'four-circle diffractometer'
_diffrn_measurement_device_type 'SuperNova, Dual, Cu at zero, AtlasS2'
_diffrn_measurement_method '\w scans'
_diffrn_orient_matrix_type 'CrysAlisPro convention (1999,Acta A55,543-557)'
_diffrn_orient_matrix_UB_11 -0.0717266000
_diffrn_orient_matrix_UB_12 -0.0869513000
_diffrn_orient_matrix_UB_13 0.0217958000
_diffrn_orient_matrix_UB_21 -0.0802047000
_diffrn_orient_matrix_UB_22 0.0480567000
_diffrn_orient_matrix_UB_23 0.0545848000
_diffrn_orient_matrix_UB_31 -0.0978903000
_diffrn_orient_matrix_UB_32 0.0593023000
_diffrn_orient_matrix_UB_33 -0.0658176000
_diffrn_radiation_monochromator mirror
_diffrn_radiation_probe x-ray
_diffrn_radiation_type CuK\a
_diffrn_radiation_wavelength 1.54184
_diffrn_reflns_av_R_equivalents 0.0350
_diffrn_reflns_av_unetI/netI 0.0412
_diffrn_reflns_Laue_measured_fraction_full 0.990
_diffrn_reflns_Laue_measured_fraction_max 0.971
_diffrn_reflns_limit_h_max 13
_diffrn_reflns_limit_h_min -13
_diffrn_reflns_limit_k_max 17
_diffrn_reflns_limit_k_min -17
_diffrn_reflns_limit_l_max 21
_diffrn_reflns_limit_l_min -23
_diffrn_reflns_number 26966
_diffrn_reflns_point_group_measured_fraction_full 0.990
_diffrn_reflns_point_group_measured_fraction_max 0.971
_diffrn_reflns_theta_full 67.684
_diffrn_reflns_theta_max 76.617
_diffrn_reflns_theta_min 2.531
_diffrn_source 'micro-focus sealed X-ray tube'
_diffrn_source_type 'SuperNova (Cu) X-ray Source'
_exptl_absorpt_coefficient_mu 4.647
_exptl_absorpt_correction_T_max 0.854
_exptl_absorpt_correction_T_min 0.660
_exptl_absorpt_correction_type gaussian
_exptl_absorpt_process_details
;
CrysAlisPro 1.171.38.41 (Rigaku Oxford Diffraction, 2015)
Numerical absorption correction based on gaussian integration over
            a multifaceted crystal model
Empirical absorption correction using spherical harmonics,
 implemented in SCALE3 ABSPACK scaling algorithm.
;
_exptl_crystal_colour 'clear yellow'
_exptl_crystal_colour_lustre clear
_exptl_crystal_colour_primary yellow
_exptl_crystal_density_diffrn 1.370
_exptl_crystal_description block
_exptl_crystal_F_000 1140
_exptl_crystal_size_max 0.144
_exptl_crystal_size_mid 0.091
_exptl_crystal_size_min 0.038
_refine_diff_density_max 1.827
_refine_diff_density_min -1.013
_refine_diff_density_rms 0.103
_refine_ls_extinction_method none
_refine_ls_goodness_of_fit_ref 1.068
_refine_ls_hydrogen_treatment constr
_refine_ls_matrix_type full
_refine_ls_number_parameters 615
_refine_ls_number_reflns 10839
_refine_ls_number_restraints 0
_refine_ls_restrained_S_all 1.068
_refine_ls_R_factor_all 0.0412
_refine_ls_R_factor_gt 0.0376
_refine_ls_shift/su_max 0.004
_refine_ls_shift/su_mean 0.000
_refine_ls_structure_factor_coef Fsqd
_refine_ls_weighting_details 'w=1/[\s^2^(Fo^2^)+(0.0687P)^2^+1.0759P] where P=(Fo^2^+2Fc^2^)/3'
_refine_ls_weighting_scheme calc
_refine_ls_wR_factor_gt 0.1035
_refine_ls_wR_factor_ref 0.1086
_reflns_Friedel_coverage 0.000
_reflns_number_gt 9934
_reflns_number_total 10839
_reflns_threshold_expression 'I > 2\s(I)'
_cod_data_source_file c6dt01871h2.cif
_cod_data_source_block 23OTf
_cod_depositor_comments 'Adding full bibliography for 7039669--7039682.cif.'
_cod_original_cell_volume 2646.53(10)
_cod_database_code 7039678
_chemical_oxdiff_formula 'C104 H142 Cl4 F6 N8 O6 P2 Rh2 S2 '
_shelx_space_group_comment
;
The symmetry employed for this shelxl refinement is uniquely defined
by the following loop, which should always be used as a source of
symmetry information in preference to the above space-group names.
They are only intended as comments.
;
_reflns_odcompleteness_completeness 98.99
_reflns_odcompleteness_iscentric 1
_reflns_odcompleteness_theta 66.97
_olex2_refinement_description
;
1. Fixed Uiso
 At 1.2 times of:
  All C(H) groups, All C(H,H) groups
 At 1.5 times of:
  All C(H,H,H) groups
2.a Ternary CH refined with riding coordinates:
 C41(H41), C10(H10), C25(H25), C42(H42), C22(H22), C13(H13), C45(H45), C46(H46)
2.b Secondary CH2 refined with riding coordinates:
 C48(H48A,H48B), C47(H47A,H47B), C43(H43A,H43B), C44(H44A,H44B), C50(H50A,
 H50B), C52(H52A,H52B)
2.c Aromatic/amide H refined with riding coordinates:
 C6(H6), C33(H33), C29(H29), C20(H20), C39(H39), C38(H38), C30(H30), C35(H35),
 C31(H31), C19(H19), C8(H8), C7(H7), C18(H18), C32(H32), C37(H37), C36(H36)
2.d Idealised Me refined as rotating group:
 C40(H40A,H40B,H40C), C27(H27A,H27B,H27C), C23(H23A,H23B,H23C), C12(H12A,H12B,
 H12C), C24(H24A,H24B,H24C), C15(H15A,H15B,H15C), C11(H11A,H11B,H11C), C14(H14A,
 H14B,H14C), C26(H26A,H26B,H26C), C53(H53A,H53B,H53C), C51(H51A,H51B,H51C)
;
_shelx_shelxl_version_number 2014/7
_olex2_submission_special_instructions 'No special instructions were received'
_oxdiff_exptl_absorpt_empirical_details
;
Empirical correction (ABSPACK) includes:
- Absorption correction using spherical harmonics
- Frame scaling
;
_oxdiff_exptl_absorpt_empirical_full_max 1.508
_oxdiff_exptl_absorpt_empirical_full_min 0.744

loop_
_space_group_symop_operation_xyz
'x, y, z'
'-x, -y, -z'

loop_
_atom_site_label
_atom_site_type_symbol
_atom_site_fract_x
_atom_site_fract_y
_atom_site_fract_z
_atom_site_U_iso_or_equiv
_atom_site_adp_type
_atom_site_occupancy
_atom_site_site_symmetry_order
_atom_site_calc_flag
_atom_site_refinement_flags_posn
Rh1 Rh 0.51231(2) 1.06892(2) 0.22522(2) 0.01430(7) Uani 1 1 d .
Cl2 Cl 0.54802(5) 1.03982(4) 0.10571(3) 0.01944(12) Uani 1 1 d .
Cl1 Cl 0.21655(5) 0.77997(4) 0.23649(3) 0.02111(12) Uani 1 1 d .
S1 S 0.86254(5) 0.31912(4) 0.38041(3) 0.01921(12) Uani 1 1 d .
P1 P 0.51855(5) 0.63679(4) 0.29704(3) 0.01437(12) Uani 1 1 d .
F1 F 0.93195(17) 0.46610(13) 0.27159(10) 0.0333(4) Uani 1 1 d .
F2 F 0.90068(18) 0.34456(16) 0.23362(10) 0.0369(4) Uani 1 1 d .
F3 F 1.06862(16) 0.32649(15) 0.30120(12) 0.0381(4) Uani 1 1 d .
O2 O 0.73098(16) 0.35789(14) 0.35611(10) 0.0223(4) Uani 1 1 d .
O3 O 0.90152(19) 0.21220(15) 0.39961(12) 0.0299(4) Uani 1 1 d .
N1 N 0.53031(18) 0.83837(15) 0.29028(10) 0.0135(4) Uani 1 1 d .
O1 O 0.9086(2) 0.36536(17) 0.43104(11) 0.0330(5) Uani 1 1 d .
N2 N 0.34339(18) 0.92023(15) 0.24357(10) 0.0143(4) Uani 1 1 d .
O4 O 0.1728(2) 0.52205(19) 0.04362(12) 0.0388(5) Uani 1 1 d .
C1 C 0.4602(2) 0.93308(17) 0.26225(12) 0.0132(4) Uani 1 1 d .
C4 C 0.6474(2) 0.81199(17) 0.33632(12) 0.0147(4) Uani 1 1 d .
C16 C 0.2273(2) 0.99609(17) 0.22300(13) 0.0156(4) Uani 1 1 d .
C6 C 0.8722(2) 0.7796(2) 0.34907(15) 0.0246(5) Uani 1 1 d .
H6 H 0.9508 0.7764 0.3273 0.030 Uiso 1 1 calc R
C41 C 0.4548(2) 1.11634(19) 0.32204(13) 0.0184(5) Uani 1 1 d .
H41 H 0.4008 1.0757 0.3559 0.022 Uiso 1 1 calc R
C21 C 0.1598(2) 1.02133(18) 0.28323(14) 0.0176(4) Uani 1 1 d .
C10 C 0.7790(2) 0.83170(19) 0.21508(13) 0.0180(4) Uani 1 1 d .
H10 H 0.6948 0.8519 0.1899 0.022 Uiso 1 1 calc R
C5 C 0.7636(2) 0.80855(18) 0.30103(13) 0.0173(4) Uani 1 1 d .
C33 C 0.3451(2) 0.5187(2) 0.29491(15) 0.0235(5) Uani 1 1 d .
H33 H 0.3854 0.5075 0.2522 0.028 Uiso 1 1 calc R
C34 C 0.5564(2) 0.62746(19) 0.20367(13) 0.0176(4) Uani 1 1 d .
C25 C 0.2034(2) 0.97265(19) 0.36716(13) 0.0193(5) Uani 1 1 d .
H25 H 0.2956 0.9516 0.3693 0.023 Uiso 1 1 calc R
C9 C 0.6375(2) 0.78731(18) 0.41645(13) 0.0166(4) Uani 1 1 d .
C2 C 0.4607(2) 0.76622(17) 0.28737(12) 0.0145(4) Uani 1 1 d .
C29 C 0.3301(2) 0.5910(2) 0.39843(14) 0.0212(5) Uani 1 1 d .
H29 H 0.3610 0.6284 0.4244 0.025 Uiso 1 1 calc R
C20 C 0.0441(2) 1.0890(2) 0.26401(15) 0.0244(5) Uani 1 1 d .
H20 H -0.0016 1.1095 0.3019 0.029 Uiso 1 1 calc R
C42 C 0.5834(2) 1.0703(2) 0.33011(14) 0.0212(5) Uani 1 1 d .
H42 H 0.6019 1.0040 0.3690 0.025 Uiso 1 1 calc R
C39 C 0.5207(2) 0.7101(2) 0.13789(14) 0.0217(5) Uani 1 1 d .
H39 H 0.4783 0.7715 0.1422 0.026 Uiso 1 1 calc R
C40 C 0.6532(2) 0.58100(18) 0.36121(13) 0.0181(4) Uani 1 1 d .
H40A H 0.6782 0.5112 0.3653 0.027 Uiso 1 1 calc GR
H40B H 0.6324 0.5874 0.4108 0.027 Uiso 1 1 calc GR
H40C H 0.7214 0.6144 0.3420 0.027 Uiso 1 1 calc GR
C17 C 0.1819(2) 1.03286(19) 0.14635(13) 0.0184(4) Uani 1 1 d .
C38 C 0.5490(3) 0.6998(2) 0.06613(15) 0.0282(6) Uani 1 1 d .
H38 H 0.5254 0.7544 0.0223 0.034 Uiso 1 1 calc R
C28 C 0.3900(2) 0.57561(18) 0.33327(13) 0.0172(4) Uani 1 1 d .
C30 C 0.2247(2) 0.5505(2) 0.42414(15) 0.0234(5) Uani 1 1 d .
H30 H 0.1852 0.5604 0.4675 0.028 Uiso 1 1 calc R
C3 C 0.3446(2) 0.81974(18) 0.25785(13) 0.0153(4) Uani 1 1 d .
C35 C 0.6214(3) 0.5350(2) 0.19723(14) 0.0244(5) Uani 1 1 d .
H35 H 0.6456 0.4801 0.2408 0.029 Uiso 1 1 calc R
C22 C 0.2521(2) 1.00789(19) 0.08005(13) 0.0199(5) Uani 1 1 d .
H22 H 0.3368 0.9690 0.0990 0.024 Uiso 1 1 calc R
C31 C 0.1785(3) 0.4950(2) 0.38490(16) 0.0273(6) Uani 1 1 d .
H31 H 0.1069 0.4689 0.4013 0.033 Uiso 1 1 calc R
C19 C -0.0030(3) 1.1257(2) 0.18912(16) 0.0270(5) Uani 1 1 d .
H19 H -0.0812 1.1694 0.1775 0.032 Uiso 1 1 calc R
C8 C 0.7490(2) 0.7602(2) 0.46067(13) 0.0218(5) Uani 1 1 d .
H8 H 0.7450 0.7447 0.5136 0.026 Uiso 1 1 calc R
C27 C 0.1691(3) 1.0437(2) 0.41507(15) 0.0263(5) Uani 1 1 d .
H27A H 0.1908 1.1071 0.3885 0.040 Uiso 1 1 calc GR
H27B H 0.2148 1.0151 0.4636 0.040 Uiso 1 1 calc GR
H27C H 0.0800 1.0536 0.4232 0.040 Uiso 1 1 calc GR
C7 C 0.8663(2) 0.7558(2) 0.42773(15) 0.0262(5) Uani 1 1 d .
H7 H 0.9399 0.7370 0.4583 0.031 Uiso 1 1 calc R
C13 C 0.5123(2) 0.78919(19) 0.45696(13) 0.0184(4) Uani 1 1 d .
H13 H 0.4446 0.8000 0.4190 0.022 Uiso 1 1 calc R
C48 C 0.4048(3) 1.2289(2) 0.30174(15) 0.0251(5) Uani 1 1 d .
H48A H 0.4658 1.2590 0.3195 0.030 Uiso 1 1 calc R
H48B H 0.3272 1.2410 0.3280 0.030 Uiso 1 1 calc R
C18 C 0.0638(2) 1.0988(2) 0.13142(15) 0.0240(5) Uani 1 1 d .
H18 H 0.0300 1.1248 0.0815 0.029 Uiso 1 1 calc R
C23 C 0.1858(3) 0.9454(2) 0.04530(15) 0.0268(5) Uani 1 1 d .
H23A H 0.1810 0.8831 0.0836 0.040 Uiso 1 1 calc GR
H23B H 0.2327 0.9321 0.0033 0.040 Uiso 1 1 calc GR
H23C H 0.1021 0.9820 0.0272 0.040 Uiso 1 1 calc GR
C49 C 0.9448(2) 0.3665(2) 0.29259(16) 0.0251(5) Uani 1 1 d .
C12 C 0.8502(3) 0.7386(2) 0.19544(15) 0.0260(5) Uani 1 1 d .
H12A H 0.9337 0.7184 0.2189 0.039 Uiso 1 1 calc GR
H12B H 0.8559 0.7544 0.1409 0.039 Uiso 1 1 calc GR
H12C H 0.8056 0.6847 0.2143 0.039 Uiso 1 1 calc GR
C24 C 0.2658(3) 1.1049(2) 0.01713(14) 0.0254(5) Uani 1 1 d .
H24A H 0.1846 1.1394 -0.0070 0.038 Uiso 1 1 calc GR
H24B H 0.3221 1.0886 -0.0204 0.038 Uiso 1 1 calc GR
H24C H 0.2993 1.1475 0.0395 0.038 Uiso 1 1 calc GR
C15 C 0.5110(2) 0.6896(2) 0.52076(13) 0.0223(5) Uani 1 1 d .
H15A H 0.5280 0.6351 0.4994 0.033 Uiso 1 1 calc GR
H15B H 0.4297 0.6925 0.5430 0.033 Uiso 1 1 calc GR
H15C H 0.5746 0.6792 0.5595 0.033 Uiso 1 1 calc GR
C11 C 0.8478(2) 0.9195(2) 0.18512(14) 0.0245(5) Uani 1 1 d .
H11A H 0.8015 0.9770 0.1973 0.037 Uiso 1 1 calc GR
H11B H 0.8539 0.9356 0.1306 0.037 Uiso 1 1 calc GR
H11C H 0.9310 0.9007 0.2087 0.037 Uiso 1 1 calc GR
C32 C 0.2393(3) 0.4786(2) 0.32107(16) 0.0263(5) Uani 1 1 d .
H32 H 0.2090 0.4404 0.2956 0.032 Uiso 1 1 calc R
C14 C 0.4847(3) 0.8750(2) 0.49220(14) 0.0249(5) Uani 1 1 d .
H14A H 0.5525 0.8674 0.5276 0.037 Uiso 1 1 calc GR
H14B H 0.4072 0.8731 0.5187 0.037 Uiso 1 1 calc GR
H14C H 0.4772 0.9381 0.4524 0.037 Uiso 1 1 calc GR
C45 C 0.6010(3) 1.2013(2) 0.18187(17) 0.0336(7) Uani 1 1 d .
H45 H 0.6499 1.2030 0.1360 0.040 Uiso 1 1 calc R
C47 C 0.3792(3) 1.2793(2) 0.21533(17) 0.0358(7) Uani 1 1 d .
H47A H 0.2947 1.2756 0.2019 0.043 Uiso 1 1 calc R
H47B H 0.3833 1.3497 0.2026 0.043 Uiso 1 1 calc R
C26 C 0.1477(3) 0.8788(2) 0.40272(16) 0.0308(6) Uani 1 1 d .
H26A H 0.0573 0.8978 0.4019 0.046 Uiso 1 1 calc GR
H26B H 0.1793 0.8470 0.4547 0.046 Uiso 1 1 calc GR
H26C H 0.1715 0.8328 0.3738 0.046 Uiso 1 1 calc GR
C43 C 0.6930(3) 1.1233(3) 0.31672(18) 0.0345(7) Uani 1 1 d .
H43A H 0.7683 1.0774 0.3099 0.041 Uiso 1 1 calc R
H43B H 0.7079 1.1421 0.3616 0.041 Uiso 1 1 calc R
C44 C 0.6705(3) 1.2179(3) 0.2462(2) 0.0392(8) Uani 1 1 d .
H44A H 0.6212 1.2739 0.2603 0.047 Uiso 1 1 calc R
H44B H 0.7509 1.2347 0.2286 0.047 Uiso 1 1 calc R
C46 C 0.4741(3) 1.2299(2) 0.16822(16) 0.0332(7) Uani 1 1 d .
H46 H 0.4484 1.2491 0.1140 0.040 Uiso 1 1 calc R
C37 C 0.6123(3) 0.6088(2) 0.05987(15) 0.0306(6) Uani 1 1 d .
H37 H 0.6303 0.6023 0.0117 0.037 Uiso 1 1 calc R
C36 C 0.6493(3) 0.5266(2) 0.12496(16) 0.0323(6) Uani 1 1 d .
H36 H 0.6928 0.4658 0.1201 0.039 Uiso 1 1 calc R
C53 C 0.1029(4) 0.3675(3) 0.0781(2) 0.0513(9) Uani 1 1 d .
H53A H 0.0676 0.3857 0.0270 0.077 Uiso 1 1 calc GR
H53B H 0.0524 0.3276 0.1133 0.077 Uiso 1 1 calc GR
H53C H 0.1875 0.3295 0.0807 0.077 Uiso 1 1 calc GR
C50 C 0.1804(4) 0.6119(3) 0.0589(2) 0.0507(9) Uani 1 1 d .
H50A H 0.2300 0.5965 0.1059 0.061 Uiso 1 1 calc R
H50B H 0.0965 0.6475 0.0651 0.061 Uiso 1 1 calc R
C52 C 0.1046(4) 0.4604(3) 0.0987(2) 0.0476(9) Uani 1 1 d .
H52A H 0.0189 0.4966 0.0998 0.057 Uiso 1 1 calc R
H52B H 0.1444 0.4426 0.1492 0.057 Uiso 1 1 calc R
C51 C 0.2413(4) 0.6762(3) -0.0069(2) 0.0515(9) Uani 1 1 d .
H51A H 0.1925 0.6902 -0.0534 0.077 Uiso 1 1 calc GR
H51B H 0.3253 0.6414 -0.0117 0.077 Uiso 1 1 calc GR
H51C H 0.2451 0.7381 0.0022 0.077 Uiso 1 1 calc GR

loop_
_atom_site_aniso_label
_atom_site_aniso_U_11
_atom_site_aniso_U_22
_atom_site_aniso_U_33
_atom_site_aniso_U_23
_atom_site_aniso_U_13
_atom_site_aniso_U_12
Rh1 0.01629(10) 0.01410(10) 0.01429(9) -0.00527(6) 0.00201(6) -0.00594(7)
Cl2 0.0213(3) 0.0225(3) 0.0161(2) -0.00776(19) 0.00196(18) -0.0055(2)
Cl1 0.0155(2) 0.0175(3) 0.0305(3) -0.0054(2) -0.0054(2) -0.0064(2)
S1 0.0197(3) 0.0181(3) 0.0197(3) -0.0063(2) -0.0011(2) -0.0025(2)
P1 0.0153(3) 0.0127(3) 0.0153(2) -0.00419(19) -0.00117(19) -0.0032(2)
F1 0.0366(9) 0.0251(9) 0.0397(9) -0.0071(7) 0.0053(7) -0.0151(7)
F2 0.0425(10) 0.0543(12) 0.0280(8) -0.0220(8) 0.0133(7) -0.0291(9)
F3 0.0199(8) 0.0380(10) 0.0607(11) -0.0191(9) 0.0101(7) -0.0109(7)
O2 0.0186(8) 0.0230(9) 0.0248(8) -0.0070(7) 0.0022(6) -0.0037(7)
O3 0.0289(10) 0.0194(10) 0.0357(10) -0.0043(8) 0.0015(8) 0.0011(8)
N1 0.0142(9) 0.0140(9) 0.0133(8) -0.0045(7) 0.0003(6) -0.0046(7)
O1 0.0377(11) 0.0382(12) 0.0273(10) -0.0156(9) -0.0067(8) -0.0074(9)
N2 0.0137(9) 0.0130(9) 0.0159(8) -0.0037(7) 0.0003(6) -0.0033(7)
O4 0.0443(13) 0.0402(13) 0.0324(11) -0.0097(9) 0.0074(9) -0.0130(10)
C1 0.0152(10) 0.0129(10) 0.0124(9) -0.0042(7) 0.0014(7) -0.0043(8)
C4 0.0152(10) 0.0129(10) 0.0163(10) -0.0039(8) -0.0026(8) -0.0038(8)
C16 0.0131(10) 0.0139(10) 0.0197(10) -0.0043(8) -0.0002(8) -0.0037(8)
C6 0.0165(11) 0.0333(14) 0.0235(12) -0.0049(10) 0.0003(9) -0.0099(10)
C41 0.0235(12) 0.0211(12) 0.0143(10) -0.0089(8) 0.0055(8) -0.0081(9)
C21 0.0158(10) 0.0141(11) 0.0225(11) -0.0048(8) 0.0010(8) -0.0036(9)
C10 0.0153(10) 0.0201(12) 0.0173(10) -0.0039(8) 0.0003(8) -0.0035(9)
C5 0.0178(11) 0.0181(11) 0.0173(10) -0.0053(8) 0.0007(8) -0.0063(9)
C33 0.0247(12) 0.0224(13) 0.0251(12) -0.0078(10) 0.0002(9) -0.0076(10)
C34 0.0182(11) 0.0185(12) 0.0175(10) -0.0066(9) 0.0002(8) -0.0056(9)
C25 0.0159(10) 0.0216(12) 0.0196(11) -0.0054(9) 0.0027(8) -0.0038(9)
C9 0.0181(11) 0.0154(11) 0.0174(10) -0.0058(8) -0.0009(8) -0.0049(8)
C2 0.0159(10) 0.0134(10) 0.0157(9) -0.0050(8) -0.0003(8) -0.0056(8)
C29 0.0239(12) 0.0207(12) 0.0201(11) -0.0058(9) 0.0001(9) -0.0079(10)
C20 0.0203(12) 0.0270(13) 0.0268(12) -0.0100(10) 0.0036(9) -0.0047(10)
C42 0.0215(12) 0.0259(13) 0.0204(11) -0.0126(9) -0.0024(8) -0.0055(10)
C39 0.0204(11) 0.0210(12) 0.0216(11) -0.0044(9) 0.0010(9) -0.0027(9)
C40 0.0177(11) 0.0153(11) 0.0197(10) -0.0050(8) -0.0046(8) 0.0003(9)
C17 0.0157(11) 0.0170(11) 0.0209(11) -0.0043(9) -0.0012(8) -0.0019(9)
C38 0.0313(14) 0.0319(15) 0.0188(11) -0.0029(10) 0.0023(10) -0.0091(11)
C28 0.0188(11) 0.0116(10) 0.0203(10) -0.0030(8) -0.0013(8) -0.0041(8)
C30 0.0204(12) 0.0217(13) 0.0251(12) -0.0042(9) 0.0031(9) -0.0030(10)
C3 0.0137(10) 0.0147(11) 0.0184(10) -0.0054(8) -0.0004(8) -0.0044(8)
C35 0.0269(13) 0.0235(13) 0.0209(11) -0.0079(9) -0.0015(9) 0.0007(10)
C22 0.0176(11) 0.0217(12) 0.0188(10) -0.0053(9) -0.0022(8) -0.0017(9)
C31 0.0202(12) 0.0253(14) 0.0345(14) -0.0039(11) 0.0014(10) -0.0089(10)
C19 0.0187(12) 0.0229(13) 0.0338(14) -0.0068(10) -0.0021(10) 0.0053(10)
C8 0.0231(12) 0.0255(13) 0.0161(10) -0.0034(9) -0.0038(9) -0.0080(10)
C27 0.0247(12) 0.0317(14) 0.0244(12) -0.0132(10) 0.0037(9) -0.0031(11)
C7 0.0195(12) 0.0337(15) 0.0243(12) -0.0035(10) -0.0073(9) -0.0103(11)
C13 0.0203(11) 0.0211(12) 0.0142(10) -0.0057(8) 0.0004(8) -0.0045(9)
C48 0.0312(13) 0.0192(13) 0.0275(12) -0.0114(10) 0.0073(10) -0.0050(10)
C18 0.0189(11) 0.0249(13) 0.0240(12) -0.0048(10) -0.0045(9) 0.0013(10)
C23 0.0291(13) 0.0292(14) 0.0263(12) -0.0126(10) -0.0024(10) -0.0085(11)
C49 0.0217(12) 0.0281(14) 0.0307(13) -0.0126(10) 0.0040(10) -0.0122(10)
C12 0.0226(12) 0.0306(14) 0.0230(12) -0.0082(10) 0.0033(9) -0.0014(10)
C24 0.0261(13) 0.0259(13) 0.0198(11) -0.0029(10) 0.0002(9) -0.0018(10)
C15 0.0239(12) 0.0248(13) 0.0182(11) -0.0051(9) 0.0028(9) -0.0081(10)
C11 0.0193(11) 0.0284(14) 0.0231(11) -0.0012(10) 0.0017(9) -0.0094(10)
C32 0.0259(13) 0.0240(13) 0.0333(13) -0.0111(10) -0.0012(10) -0.0109(11)
C14 0.0330(14) 0.0241(13) 0.0176(11) -0.0080(9) 0.0020(9) -0.0034(11)
C45 0.0545(19) 0.0251(14) 0.0324(14) -0.0135(11) 0.0228(13) -0.0287(14)
C47 0.0547(19) 0.0162(13) 0.0302(14) -0.0040(10) 0.0060(13) 0.0015(13)
C26 0.0367(15) 0.0293(15) 0.0263(13) -0.0035(11) 0.0070(11) -0.0155(12)
C43 0.0252(13) 0.0518(19) 0.0426(16) -0.0311(14) 0.0053(11) -0.0190(13)
C44 0.0449(18) 0.0449(19) 0.0519(18) -0.0351(15) 0.0268(14) -0.0352(16)
C46 0.059(2) 0.0160(13) 0.0219(12) -0.0016(9) 0.0097(12) -0.0098(12)
C37 0.0361(15) 0.0368(16) 0.0220(12) -0.0141(11) 0.0042(10) -0.0074(12)
C36 0.0346(15) 0.0349(16) 0.0266(13) -0.0144(12) 0.0018(11) 0.0022(12)
C53 0.046(2) 0.047(2) 0.053(2) 0.0017(16) 0.0020(16) -0.0173(17)
C50 0.068(3) 0.048(2) 0.0389(17) -0.0182(16) 0.0034(16) -0.0119(19)
C52 0.049(2) 0.0369(19) 0.0437(18) 0.0006(14) 0.0154(15) -0.0014(15)
C51 0.060(2) 0.040(2) 0.060(2) -0.0174(17) 0.0033(18) -0.0216(18)

loop_
_atom_type_symbol
_atom_type_description
_atom_type_scat_dispersion_real
_atom_type_scat_dispersion_imag
_atom_type_scat_source
C C 0.0181 0.0091 'International Tables Vol C Tables 4.2.6.8 and 6.1.1.4'
H H 0.0000 0.0000 'International Tables Vol C Tables 4.2.6.8 and 6.1.1.4'
Cl Cl 0.3639 0.7018 'International Tables Vol C Tables 4.2.6.8 and 6.1.1.4'
F F 0.0727 0.0534 'International Tables Vol C Tables 4.2.6.8 and 6.1.1.4'
N N 0.0311 0.0180 'International Tables Vol C Tables 4.2.6.8 and 6.1.1.4'
O O 0.0492 0.0322 'International Tables Vol C Tables 4.2.6.8 and 6.1.1.4'
P P 0.2955 0.4335 'International Tables Vol C Tables 4.2.6.8 and 6.1.1.4'
Rh Rh 0.0927 3.6045 'International Tables Vol C Tables 4.2.6.8 and 6.1.1.4'
S S 0.3331 0.5567 'International Tables Vol C Tables 4.2.6.8 and 6.1.1.4'

loop_
_exptl_crystal_face_index_h
_exptl_crystal_face_index_k
_exptl_crystal_face_index_l
_exptl_crystal_face_perp_dist
0 0 -1 0.0191
-1 0 0 0.0454
0 -5 4 0.0586
1 0 0 0.0454
0 5 -2 0.0503
0 4 5 0.0396
0 -3 -5 0.0396
0 0 1 0.0191

loop_
_geom_angle_atom_site_label_1
_geom_angle_atom_site_label_2
_geom_angle_atom_site_label_3
_geom_angle
C1 Rh1 Cl2 86.85(6)
C1 Rh1 C41 97.35(9)
C1 Rh1 C42 98.52(9)
C1 Rh1 C45 170.06(11)
C1 Rh1 C46 152.57(12)
C41 Rh1 Cl2 169.98(7)
C41 Rh1 C45 88.81(10)
C41 Rh1 C46 81.83(10)
C42 Rh1 Cl2 149.68(7)
C42 Rh1 C41 38.78(10)
C42 Rh1 C45 81.40(11)
C42 Rh1 C46 97.67(11)
C45 Rh1 Cl2 88.35(8)
C46 Rh1 Cl2 90.25(8)
C46 Rh1 C45 36.05(13)
O2 S1 C49 102.83(12)
O3 S1 O2 114.68(12)
O3 S1 O1 116.48(13)
O3 S1 C49 103.62(13)
O1 S1 O2 114.40(12)
O1 S1 C49 102.16(13)
C34 P1 C28 110.43(11)
C2 P1 C34 107.83(11)
C2 P1 C40 113.29(11)
C2 P1 C28 105.40(11)
C40 P1 C34 110.14(11)
C40 P1 C28 109.65(11)
C1 N1 C4 124.47(19)
C1 N1 C2 111.24(18)
C2 N1 C4 122.30(19)
C1 N2 C16 127.3(2)
C3 N2 C1 110.10(19)
C3 N2 C16 121.95(19)
C50 O4 C52 113.2(3)
N1 C1 Rh1 131.08(16)
N1 C1 N2 104.78(19)
N2 C1 Rh1 122.26(16)
C5 C4 N1 120.12(19)
C5 C4 C9 122.6(2)
C9 C4 N1 117.3(2)
C21 C16 N2 117.3(2)
C17 C16 N2 119.1(2)
C17 C16 C21 123.3(2)
C5 C6 H6 118.9
C7 C6 H6 118.9
C7 C6 C5 122.2(2)
Rh1 C41 H41 113.9
C42 C41 Rh1 69.53(13)
C42 C41 H41 113.9
C42 C41 C48 124.6(2)
C48 C41 Rh1 113.28(16)
C48 C41 H41 113.9
C16 C21 C25 122.8(2)
C20 C21 C16 117.3(2)
C20 C21 C25 119.8(2)
C5 C10 H10 108.3
C5 C10 C12 111.2(2)
C5 C10 C11 109.9(2)
C12 C10 H10 108.3
C11 C10 H10 108.3
C11 C10 C12 110.7(2)
C4 C5 C6 116.9(2)
C4 C5 C10 124.4(2)
C6 C5 C10 118.7(2)
C28 C33 H33 120.3
C28 C33 C32 119.3(2)
C32 C33 H33 120.3
C39 C34 P1 120.9(2)
C39 C34 C35 120.2(2)
C35 C34 P1 118.83(18)
C21 C25 H25 108.0
C21 C25 C27 113.1(2)
C21 C25 C26 110.4(2)
C27 C25 H25 108.0
C27 C25 C26 109.1(2)
C26 C25 H25 108.0
C4 C9 C13 124.0(2)
C8 C9 C4 117.5(2)
C8 C9 C13 118.5(2)
N1 C2 P1 128.08(17)
C3 C2 P1 125.09(18)
C3 C2 N1 105.2(2)
C28 C29 H29 120.0
C30 C29 H29 120.0
C30 C29 C28 120.1(2)
C21 C20 H20 119.7
C19 C20 C21 120.5(2)
C19 C20 H20 119.7
Rh1 C42 H42 113.7
C41 C42 Rh1 71.69(13)
C41 C42 H42 113.7
C41 C42 C43 126.2(3)
C43 C42 Rh1 109.96(18)
C43 C42 H42 113.7
C34 C39 H39 120.2
C38 C39 C34 119.5(3)
C38 C39 H39 120.2
P1 C40 H40A 109.5
P1 C40 H40B 109.5
P1 C40 H40C 109.5
H40A C40 H40B 109.5
H40A C40 H40C 109.5
H40B C40 H40C 109.5
C16 C17 C22 124.8(2)
C18 C17 C16 116.4(2)
C18 C17 C22 118.9(2)
C39 C38 H38 119.9
C37 C38 C39 120.2(3)
C37 C38 H38 119.9
C33 C28 P1 120.69(19)
C33 C28 C29 120.1(2)
C29 C28 P1 119.09(19)
C29 C30 H30 120.1
C29 C30 C31 119.8(2)
C31 C30 H30 120.1
N2 C3 Cl1 121.36(17)
C2 C3 Cl1 130.00(19)
C2 C3 N2 108.6(2)
C34 C35 H35 120.4
C36 C35 C34 119.2(2)
C36 C35 H35 120.4
C17 C22 H22 108.4
C17 C22 C23 112.3(2)
C17 C22 C24 110.2(2)
C23 C22 H22 108.4
C23 C22 C24 109.1(2)
C24 C22 H22 108.4
C30 C31 H31 120.0
C30 C31 C32 120.0(2)
C32 C31 H31 120.0
C20 C19 H19 119.4
C18 C19 C20 121.1(2)
C18 C19 H19 119.4
C9 C8 H8 119.2
C7 C8 C9 121.7(2)
C7 C8 H8 119.2
C25 C27 H27A 109.5
C25 C27 H27B 109.5
C25 C27 H27C 109.5
H27A C27 H27B 109.5
H27A C27 H27C 109.5
H27B C27 H27C 109.5
C6 C7 C8 119.2(2)
C6 C7 H7 120.4
C8 C7 H7 120.4
C9 C13 H13 108.4
C9 C13 C15 112.0(2)
C9 C13 C14 111.1(2)
C15 C13 H13 108.4
C14 C13 H13 108.4
C14 C13 C15 108.56(19)
C41 C48 H48A 109.1
C41 C48 H48B 109.1
C41 C48 C47 112.3(2)
H48A C48 H48B 107.9
C47 C48 H48A 109.1
C47 C48 H48B 109.1
C17 C18 H18 119.3
C19 C18 C17 121.4(2)
C19 C18 H18 119.3
C22 C23 H23A 109.5
C22 C23 H23B 109.5
C22 C23 H23C 109.5
H23A C23 H23B 109.5
H23A C23 H23C 109.5
H23B C23 H23C 109.5
F1 C49 S1 111.73(19)
F1 C49 F2 107.0(2)
F1 C49 F3 107.5(2)
F2 C49 S1 111.86(17)
F3 C49 S1 111.5(2)
F3 C49 F2 107.0(2)
C10 C12 H12A 109.5
C10 C12 H12B 109.5
C10 C12 H12C 109.5
H12A C12 H12B 109.5
H12A C12 H12C 109.5
H12B C12 H12C 109.5
C22 C24 H24A 109.5
C22 C24 H24B 109.5
C22 C24 H24C 109.5
H24A C24 H24B 109.5
H24A C24 H24C 109.5
H24B C24 H24C 109.5
C13 C15 H15A 109.5
C13 C15 H15B 109.5
C13 C15 H15C 109.5
H15A C15 H15B 109.5
H15A C15 H15C 109.5
H15B C15 H15C 109.5
C10 C11 H11A 109.5
C10 C11 H11B 109.5
C10 C11 H11C 109.5
H11A C11 H11B 109.5
H11A C11 H11C 109.5
H11B C11 H11C 109.5
C33 C32 H32 119.6
C31 C32 C33 120.7(3)
C31 C32 H32 119.6
C13 C14 H14A 109.5
C13 C14 H14B 109.5
C13 C14 H14C 109.5
H14A C14 H14B 109.5
H14A C14 H14C 109.5
H14B C14 H14C 109.5
Rh1 C45 H45 114.5
C44 C45 Rh1 111.07(19)
C44 C45 H45 114.5
C46 C45 Rh1 70.29(16)
C46 C45 H45 114.5
C46 C45 C44 123.9(3)
C48 C47 H47A 109.2
C48 C47 H47B 109.2
H47A C47 H47B 107.9
C46 C47 C48 112.2(2)
C46 C47 H47A 109.2
C46 C47 H47B 109.2
C25 C26 H26A 109.5
C25 C26 H26B 109.5
C25 C26 H26C 109.5
H26A C26 H26B 109.5
H26A C26 H26C 109.5
H26B C26 H26C 109.5
C42 C43 H43A 109.1
C42 C43 H43B 109.1
C42 C43 C44 112.7(2)
H43A C43 H43B 107.8
C44 C43 H43A 109.1
C44 C43 H43B 109.1
C45 C44 C43 110.9(2)
C45 C44 H44A 109.5
C45 C44 H44B 109.5
C43 C44 H44A 109.5
C43 C44 H44B 109.5
H44A C44 H44B 108.0
Rh1 C46 H46 113.7
C45 C46 Rh1 73.66(17)
C45 C46 C47 126.4(3)
C45 C46 H46 113.7
C47 C46 Rh1 107.79(18)
C47 C46 H46 113.7
C38 C37 H37 119.7
C38 C37 C36 120.6(3)
C36 C37 H37 119.7
C35 C36 C37 120.2(3)
C35 C36 H36 119.9
C37 C36 H36 119.9
H53A C53 H53B 109.5
H53A C53 H53C 109.5
H53B C53 H53C 109.5
C52 C53 H53A 109.5
C52 C53 H53B 109.5
C52 C53 H53C 109.5
O4 C50 H50A 109.9
O4 C50 H50B 109.9
O4 C50 C51 108.7(3)
H50A C50 H50B 108.3
C51 C50 H50A 109.9
C51 C50 H50B 109.9
O4 C52 C53 109.1(3)
O4 C52 H52A 109.9
O4 C52 H52B 109.9
C53 C52 H52A 109.9
C53 C52 H52B 109.9
H52A C52 H52B 108.3
C50 C51 H51A 109.5
C50 C51 H51B 109.5
C50 C51 H51C 109.5
H51A C51 H51B 109.5
H51A C51 H51C 109.5
H51B C51 H51C 109.5

loop_
_geom_bond_atom_site_label_1
_geom_bond_atom_site_label_2
_geom_bond_distance
Rh1 Cl2 2.3670(5)
Rh1 C1 2.039(2)
Rh1 C41 2.129(2)
Rh1 C42 2.101(2)
Rh1 C45 2.214(3)
Rh1 C46 2.172(3)
Cl1 C3 1.697(2)
S1 O2 1.4474(18)
S1 O3 1.433(2)
S1 O1 1.446(2)
S1 C49 1.830(3)
P1 C34 1.792(2)
P1 C2 1.785(2)
P1 C40 1.786(2)
P1 C28 1.795(2)
F1 C49 1.334(3)
F2 C49 1.341(3)
F3 C49 1.339(3)
N1 C1 1.360(3)
N1 C4 1.459(3)
N1 C2 1.408(3)
N2 C1 1.380(3)
N2 C16 1.456(3)
N2 C3 1.376(3)
O4 C50 1.416(5)
O4 C52 1.420(4)
C4 C5 1.399(3)
C4 C9 1.410(3)
C16 C21 1.410(3)
C16 C17 1.405(3)
C6 H6 0.9300
C6 C5 1.401(3)
C6 C7 1.381(4)
C41 H41 0.9800
C41 C42 1.405(4)
C41 C48 1.520(4)
C21 C25 1.525(3)
C21 C20 1.397(4)
C10 H10 0.9800
C10 C5 1.522(3)
C10 C12 1.539(4)
C10 C11 1.537(3)
C33 H33 0.9300
C33 C28 1.389(4)
C33 C32 1.391(4)
C34 C39 1.401(3)
C34 C35 1.405(4)
C25 H25 0.9800
C25 C27 1.527(4)
C25 C26 1.535(4)
C9 C8 1.391(3)
C9 C13 1.528(3)
C2 C3 1.361(3)
C29 H29 0.9300
C29 C28 1.403(4)
C29 C30 1.389(4)
C20 H20 0.9300
C20 C19 1.382(4)
C42 H42 0.9800
C42 C43 1.508(4)
C39 H39 0.9300
C39 C38 1.391(4)
C40 H40A 0.9600
C40 H40B 0.9600
C40 H40C 0.9600
C17 C22 1.517(3)
C17 C18 1.403(3)
C38 H38 0.9300
C38 C37 1.382(4)
C30 H30 0.9300
C30 C31 1.390(4)
C35 H35 0.9300
C35 C36 1.390(4)
C22 H22 0.9800
C22 C23 1.535(4)
C22 C24 1.538(3)
C31 H31 0.9300
C31 C32 1.390(4)
C19 H19 0.9300
C19 C18 1.377(4)
C8 H8 0.9300
C8 C7 1.390(4)
C27 H27A 0.9600
C27 H27B 0.9600
C27 H27C 0.9600
C7 H7 0.9300
C13 H13 0.9800
C13 C15 1.542(3)
C13 C14 1.532(4)
C48 H48A 0.9700
C48 H48B 0.9700
C48 C47 1.533(4)
C18 H18 0.9300
C23 H23A 0.9600
C23 H23B 0.9600
C23 H23C 0.9600
C12 H12A 0.9600
C12 H12B 0.9600
C12 H12C 0.9600
C24 H24A 0.9600
C24 H24B 0.9600
C24 H24C 0.9600
C15 H15A 0.9600
C15 H15B 0.9600
C15 H15C 0.9600
C11 H11A 0.9600
C11 H11B 0.9600
C11 H11C 0.9600
C32 H32 0.9300
C14 H14A 0.9600
C14 H14B 0.9600
C14 H14C 0.9600
C45 H45 0.9800
C45 C44 1.520(4)
C45 C46 1.357(5)
C47 H47A 0.9700
C47 H47B 0.9700
C47 C46 1.531(4)
C26 H26A 0.9600
C26 H26B 0.9600
C26 H26C 0.9600
C43 H43A 0.9700
C43 H43B 0.9700
C43 C44 1.538(5)
C44 H44A 0.9700
C44 H44B 0.9700
C46 H46 0.9800
C37 H37 0.9300
C37 C36 1.392(4)
C36 H36 0.9300
C53 H53A 0.9600
C53 H53B 0.9600
C53 H53C 0.9600
C53 C52 1.494(6)
C50 H50A 0.9700
C50 H50B 0.9700
C50 C51 1.502(5)
C52 H52A 0.9700
C52 H52B 0.9700
C51 H51A 0.9600
C51 H51B 0.9600
C51 H51C 0.9600

loop_
_geom_torsion_atom_site_label_1
_geom_torsion_atom_site_label_2
_geom_torsion_atom_site_label_3
_geom_torsion_atom_site_label_4
_geom_torsion
Rh1 C41 C42 C43 101.7(2)
Rh1 C41 C48 C47 12.8(3)
Rh1 C42 C43 C44 41.0(3)
Rh1 C45 C44 C43 16.7(3)
Rh1 C45 C46 C47 100.3(3)
P1 C34 C39 C38 -178.6(2)
P1 C34 C35 C36 178.9(2)
P1 C2 C3 Cl1 11.3(3)
P1 C2 C3 N2 -166.70(16)
O2 S1 C49 F1 68.2(2)
O2 S1 C49 F2 -51.6(2)
O2 S1 C49 F3 -171.39(19)
O3 S1 C49 F1 -172.03(18)
O3 S1 C49 F2 68.1(2)
O3 S1 C49 F3 -51.7(2)
N1 C4 C5 C6 -178.1(2)
N1 C4 C5 C10 0.5(4)
N1 C4 C9 C8 178.8(2)
N1 C4 C9 C13 -1.6(3)
N1 C2 C3 Cl1 177.84(18)
N1 C2 C3 N2 -0.1(2)
O1 S1 C49 F1 -50.6(2)
O1 S1 C49 F2 -170.5(2)
O1 S1 C49 F3 69.8(2)
N2 C16 C21 C25 -0.1(3)
N2 C16 C21 C20 -175.7(2)
N2 C16 C17 C22 -6.9(4)
N2 C16 C17 C18 174.3(2)
C1 N1 C4 C5 -92.7(3)
C1 N1 C4 C9 89.5(3)
C1 N1 C2 P1 164.94(17)
C1 N1 C2 C3 -1.1(2)
C1 N2 C16 C21 -79.1(3)
C1 N2 C16 C17 107.0(3)
C1 N2 C3 Cl1 -176.89(16)
C1 N2 C3 C2 1.3(3)
C4 N1 C1 Rh1 33.4(3)
C4 N1 C1 N2 -162.38(19)
C4 N1 C2 P1 -30.5(3)
C4 N1 C2 C3 163.5(2)
C4 C9 C8 C7 -1.1(4)
C4 C9 C13 C15 127.8(2)
C4 C9 C13 C14 -110.6(3)
C16 N2 C1 Rh1 -24.9(3)
C16 N2 C1 N1 169.1(2)
C16 N2 C3 Cl1 11.5(3)
C16 N2 C3 C2 -170.3(2)
C16 C21 C25 C27 147.1(2)
C16 C21 C25 C26 -90.3(3)
C16 C21 C20 C19 2.5(4)
C16 C17 C22 C23 113.3(3)
C16 C17 C22 C24 -125.0(3)
C16 C17 C18 C19 0.2(4)
C41 C42 C43 C44 -40.4(4)
C41 C48 C47 C46 -34.5(4)
C21 C16 C17 C22 179.6(2)
C21 C16 C17 C18 0.9(4)
C21 C20 C19 C18 -1.6(4)
C5 C4 C9 C8 1.0(4)
C5 C4 C9 C13 -179.3(2)
C5 C6 C7 C8 0.2(5)
C34 P1 C2 N1 -88.9(2)
C34 P1 C2 C3 74.6(2)
C34 P1 C28 C33 8.4(2)
C34 P1 C28 C29 -167.71(19)
C34 C39 C38 C37 -0.1(4)
C34 C35 C36 C37 -0.4(5)
C25 C21 C20 C19 -173.3(2)
C9 C4 C5 C6 -0.3(4)
C9 C4 C5 C10 178.2(2)
C9 C8 C7 C6 0.5(4)
C2 P1 C34 C39 -10.2(2)
C2 P1 C34 C35 170.6(2)
C2 P1 C28 C33 124.6(2)
C2 P1 C28 C29 -51.5(2)
C2 N1 C1 Rh1 -162.39(16)
C2 N1 C1 N2 1.8(2)
C2 N1 C4 C5 104.8(3)
C2 N1 C4 C9 -73.1(3)
C29 C30 C31 C32 1.3(4)
C20 C21 C25 C27 -37.4(3)
C20 C21 C25 C26 85.3(3)
C20 C19 C18 C17 0.2(5)
C42 C41 C48 C47 93.3(3)
C42 C43 C44 C45 -37.9(3)
C39 C34 C35 C36 -0.3(4)
C39 C38 C37 C36 -0.5(5)
C40 P1 C34 C39 -134.3(2)
C40 P1 C34 C35 46.6(2)
C40 P1 C2 N1 33.3(2)
C40 P1 C2 C3 -163.3(2)
C40 P1 C28 C33 -113.1(2)
C40 P1 C28 C29 70.8(2)
C17 C16 C21 C25 173.4(2)
C17 C16 C21 C20 -2.2(4)
C38 C37 C36 C35 0.8(5)
C28 P1 C34 C39 104.4(2)
C28 P1 C34 C35 -74.7(2)
C28 P1 C2 N1 153.15(19)
C28 P1 C2 C3 -43.4(2)
C28 C33 C32 C31 0.0(4)
C28 C29 C30 C31 -0.3(4)
C30 C29 C28 P1 175.27(19)
C30 C29 C28 C33 -0.9(4)
C30 C31 C32 C33 -1.2(4)
C3 N2 C1 Rh1 164.07(15)
C3 N2 C1 N1 -1.9(2)
C3 N2 C16 C21 90.9(3)
C3 N2 C16 C17 -82.9(3)
C35 C34 C39 C38 0.5(4)
C22 C17 C18 C19 -178.7(3)
C8 C9 C13 C15 -52.5(3)
C8 C9 C13 C14 69.1(3)
C7 C6 C5 C4 -0.3(4)
C7 C6 C5 C10 -178.9(3)
C13 C9 C8 C7 179.2(2)
C48 C41 C42 Rh1 -104.8(2)
C48 C41 C42 C43 -3.0(4)
C48 C47 C46 Rh1 38.6(3)
C48 C47 C46 C45 -43.8(4)
C18 C17 C22 C23 -68.0(3)
C18 C17 C22 C24 53.8(3)
C12 C10 C5 C4 -116.3(3)
C12 C10 C5 C6 62.3(3)
C11 C10 C5 C4 120.8(3)
C11 C10 C5 C6 -60.6(3)
C32 C33 C28 P1 -175.1(2)
C32 C33 C28 C29 1.0(4)
C44 C45 C46 Rh1 -102.7(3)
C44 C45 C46 C47 -2.3(4)
C46 C45 C44 C43 96.5(4)
C50 O4 C52 C53 -179.5(3)
C52 O4 C50 C51 -173.8(3)

loop_
_exptl_oxdiff_crystal_face_indexfrac_h
_exptl_oxdiff_crystal_face_indexfrac_k
_exptl_oxdiff_crystal_face_indexfrac_l
_exptl_oxdiff_crystal_face_x
_exptl_oxdiff_crystal_face_y
_exptl_oxdiff_crystal_face_z
0.0014 -0.0003 -1.0001 -0.0219 -0.0547 0.0657
-0.9995 0.0007 -0.0028 0.0716 0.0800 0.0981
-0.0133 -5.0023 4.0020 0.5231 -0.0209 -0.5587
0.9995 -0.0007 0.0028 -0.0716 -0.0800 -0.0981
0.0106 5.0029 -2.0017 -0.4794 0.1303 0.4274
-0.0002 4.2048 4.9995 -0.2566 0.4750 -0.0797
0.0021 -3.0039 -4.9999 0.1521 -0.4174 0.1507
-0.0014 0.0003 1.0001 0.0219 0.0547 -0.0657
